data_8100441
loop_
_publ_author_name
'Huang, Hui '
'Jin, Qiong-Hua '
'Yu, Shu-Yan'
'Ma, Hong-Wei'
'Li, Sheng-Hui'
'Huang, Hai-Ping'
'Yu, Kai-Bei'

_publ_section_title
;
Crystal structure of catena-poly{[tetra[\m-(benzoato-O,O')]-dicopper
(II)]-\m-2-N,N'-(4,4''-bi-3,5-dimethylpyrazolate)} hydrate, 
[Cu~2~(O~2~CC~6~H~5~)~4~(C~10~N~4~H~14~)] &#x00B7; H~2~O
;
_journal_issue 4
_journal_name_full 'Zeitschrift f\"ur Kristallographie - New Crystal Structures'
_journal_page_first 443
_journal_page_last 444
_journal_volume 218
_journal_year 2003
_chemical_formula_moiety 'C38 H36 Cu2 N4 O9'
_chemical_formula_structural '[Cu2 (O2 C C6 H5)4 (C10 N4 H14)].H2O'
_chemical_formula_sum 'C38 H36 Cu2 N4 O9'
_chemical_formula_weight 819.79
_space_group_IT_number 15
_symmetry_cell_setting monoclinic
_symmetry_space_group_name_Hall '-C 2yc'
_symmetry_space_group_name_H-M 'C 1 2/c 1'
_cell_angle_alpha 90.00
_cell_angle_beta 113.76(1)
_cell_angle_gamma 90.00
_cell_formula_units_Z 4
_cell_length_a 18.336(4)
_cell_length_b 19.494(4)
_cell_length_c 11.389(2)
_cell_measurement_temperature 296(2)
_cell_volume 3725.8(14)
_diffrn_ambient_temperature 296(2)
_exptl_crystal_density_diffrn 1.461
_cod_depositor_comments
;
The following automatic conversions were performed:
'_symmetry_cell_setting' value 'Monoclinic' changed to 'monoclinic'
according to '/home/saulius/struct/CIF-dictionaries/cif_core.dic'
dictionary named 'cif_core.dic' version 2.4.1 from
2010-06-29.

'_geom_bond_publ_flag' value 'Y' changed to 'y' according to
'/home/saulius/struct/CIF-dictionaries/cif_core.dic' dictionary named
'cif_core.dic' version 2.4.1 from 2010-06-29 (2 times).

Automatic conversion script
Id: cif_fix_enum 1527 2010-12-29 10:47:43Z saulius 
;
_cod_original_sg_symbol_H-M 'C 2/c'
_cod_database_code 8100441

loop_
_symmetry_equiv_pos_as_xyz
'x, y, z'
'-x, y, -z+1/2'
'x+1/2, y+1/2, z'
'-x+1/2, y+1/2, -z+1/2'
'-x, -y, -z'
'x, -y, z-1/2'
'-x+1/2, -y+1/2, -z'
'x+1/2, -y+1/2, z-1/2'

loop_
_atom_site_label
_atom_site_type_symbol
_atom_site_fract_x
_atom_site_fract_y
_atom_site_fract_z
_atom_site_U_iso_or_equiv
_atom_site_adp_type
_atom_site_occupancy
_atom_site_symmetry_multiplicity
_atom_site_Wyckoff_symbol
_atom_site_calc_flag
_atom_site_refinement_flags
_atom_site_disorder_assembly
_atom_site_disorder_group
Cu Cu 0.183918(15) 0.245336(14) 0.02359(2) 0.02839(10) Uani 1 8 f d . . .
O1 O 0.16934(9) 0.15774(8) -0.06918(15) 0.0377(4) Uani 1 8 f d . . .
O2 O 0.28149(10) 0.16406(9) -0.10116(16) 0.0439(4) Uani 1 8 f d . . .
O3 O 0.12680(9) 0.28945(9) -0.14809(15) 0.0418(4) Uani 1 8 f d . . .
O4 O 0.23795(10) 0.30010(9) -0.18043(15) 0.0443(4) Uani 1 8 f d . . .
O5 O 0.0000 0.19046(16) -0.2500 0.0463(7) Uani 1 4 e d S . .
N1 N 0.08855(11) 0.22695(10) 0.08483(17) 0.0315(4) Uani 1 8 f d . . .
N2 N 0.02132(11) 0.19200(10) 0.01300(18) 0.0327(4) Uani 1 8 f d . . .
C1 C 0.14766(16) 0.27416(16) 0.3040(3) 0.0573(8) Uani 1 8 f d . . .
H1A H 0.1918 0.2438 0.3462 0.069 Uiso 1 8 f calc R . .
H1B H 0.1270 0.2899 0.3645 0.069 Uiso 1 8 f calc R . .
H1C H 0.1652 0.3128 0.2700 0.069 Uiso 1 8 f calc R . .
C2 C 0.08372(13) 0.23682(12) 0.1971(2) 0.0317(5) Uani 1 8 f d . . .
C3 C 0.01331(12) 0.20793(11) 0.19712(19) 0.0286(5) Uani 1 8 f d . . .
C4 C -0.02541(13) 0.18010(12) 0.0769(2) 0.0315(5) Uani 1 8 f d . . .
C5 C -0.10265(15) 0.14254(16) 0.0167(2) 0.0578(8) Uani 1 8 f d . . .
H5A H -0.1409 0.1710 -0.0475 0.069 Uiso 1 8 f calc R . .
H5B H -0.1219 0.1313 0.0812 0.069 Uiso 1 8 f calc R . .
H5C H -0.0948 0.1011 -0.0223 0.069 Uiso 1 8 f calc R . .
C6 C 0.24193(16) 0.04545(13) -0.2501(3) 0.0463(6) Uani 1 8 f d . . .
H6 H 0.2906 0.0661 -0.2349 0.056 Uiso 1 8 f calc R . .
C7 C 0.21811(18) -0.01136(14) -0.3293(3) 0.0584(8) Uani 1 8 f d . . .
H7 H 0.2507 -0.0285 -0.3673 0.070 Uiso 1 8 f calc R . .
C8 C 0.1463(2) -0.04265(14) -0.3521(3) 0.0629(8) Uani 1 8 f d . . .
H8 H 0.1305 -0.0811 -0.4047 0.076 Uiso 1 8 f calc R . .
C9 C 0.0986(2) -0.01671(15) -0.2966(3) 0.0668(9) Uani 1 8 f d . . .
H9 H 0.0500 -0.0376 -0.3123 0.080 Uiso 1 8 f calc R . .
C10 C 0.12162(17) 0.03998(14) -0.2174(3) 0.0521(7) Uani 1 8 f d . . .
H10 H 0.0886 0.0569 -0.1800 0.063 Uiso 1 8 f calc R . .
C11 C 0.19397(14) 0.07173(12) -0.1936(2) 0.0349(5) Uani 1 8 f d . . .
C12 C 0.21677(13) 0.13569(11) -0.1151(2) 0.0322(5) Uani 1 8 f d . . .
C13 C 0.16395(19) 0.37921(16) -0.3975(3) 0.0606(8) Uani 1 8 f d . . .
H13 H 0.2190 0.3741 -0.3664 0.073 Uiso 1 8 f calc R . .
C14 C 0.1234(3) 0.41769(18) -0.5077(3) 0.0808(11) Uani 1 8 f d . . .
H14 H 0.1517 0.4387 -0.5496 0.097 Uiso 1 8 f calc R . .
C15 C 0.0428(3) 0.42485(19) -0.5547(3) 0.0889(12) Uani 1 8 f d . . .
H15 H 0.0165 0.4515 -0.6272 0.107 Uiso 1 8 f calc R . .
C16 C 0.0005(2) 0.39290(19) -0.4954(3) 0.0859(11) Uani 1 8 f d . . .
H16 H -0.0548 0.3963 -0.5296 0.103 Uiso 1 8 f calc R . .
C17 C 0.03981(17) 0.35562(16) -0.3848(3) 0.0635(8) Uani 1 8 f d . . .
H17 H 0.0108 0.3350 -0.3437 0.076 Uiso 1 8 f calc R . .
C18 C 0.12152(16) 0.34860(13) -0.3345(2) 0.0440(6) Uani 1 8 f d . . .
C19 C 0.16568(14) 0.30976(12) -0.2116(2) 0.0333(5) Uani 1 8 f d . . .
H2N H 0.0103(15) 0.1782(14) -0.068(3) 0.056(8) Uiso 1 8 f d . . .
H5O H 0.0383(18) 0.2198(17) -0.228(3) 0.096(13) Uiso 1 8 f d . . .

loop_
_atom_site_aniso_label
_atom_site_aniso_U_11
_atom_site_aniso_U_22
_atom_site_aniso_U_33
_atom_site_aniso_U_23
_atom_site_aniso_U_13
_atom_site_aniso_U_12
Cu 0.02749(14) 0.03517(16) 0.02804(14) -0.00349(13) 0.01694(11) -0.00518(13)
O1 0.0402(9) 0.0378(9) 0.0423(9) -0.0107(8) 0.0242(8) -0.0080(8)
O2 0.0458(10) 0.0423(10) 0.0540(11) -0.0177(8) 0.0309(9) -0.0131(8)
O3 0.0355(9) 0.0517(11) 0.0390(9) 0.0095(8) 0.0159(8) -0.0001(8)
O4 0.0375(10) 0.0633(12) 0.0339(9) 0.0092(9) 0.0163(8) 0.0015(9)
O5 0.0372(15) 0.072(2) 0.0296(13) 0.000 0.0139(12) 0.000
N1 0.0308(10) 0.0400(11) 0.0307(10) -0.0042(8) 0.0198(8) -0.0059(8)
N2 0.0332(11) 0.0451(12) 0.0241(10) -0.0031(9) 0.0159(9) -0.0023(9)
C1 0.0554(17) 0.084(2) 0.0464(16) -0.0266(15) 0.0350(14) -0.0311(16)
C2 0.0310(11) 0.0396(14) 0.0298(11) -0.0043(10) 0.0179(10) -0.0017(10)
C3 0.0284(11) 0.0341(12) 0.0273(11) -0.0007(10) 0.0154(10) 0.0016(10)
C4 0.0288(11) 0.0392(13) 0.0312(12) 0.0026(10) 0.0169(10) 0.0003(10)
C5 0.0470(16) 0.089(2) 0.0416(16) -0.0177(15) 0.0223(13) -0.0244(16)
C6 0.0485(16) 0.0397(14) 0.0508(15) -0.0057(12) 0.0200(13) 0.0015(12)
C7 0.075(2) 0.0431(16) 0.0607(19) -0.0120(14) 0.0306(17) 0.0103(15)
C8 0.093(2) 0.0345(15) 0.0603(19) -0.0164(14) 0.0294(18) -0.0119(16)
C9 0.081(2) 0.0539(19) 0.073(2) -0.0253(16) 0.0380(19) -0.0317(17)
C10 0.0680(19) 0.0468(16) 0.0521(16) -0.0153(13) 0.0354(15) -0.0176(14)
C11 0.0473(14) 0.0299(12) 0.0291(12) -0.0004(10) 0.0171(11) -0.0017(11)
C12 0.0389(13) 0.0311(12) 0.0255(12) 0.0005(10) 0.0117(10) -0.0022(11)
C13 0.078(2) 0.0661(19) 0.0402(16) 0.0042(14) 0.0261(15) -0.0080(17)
C14 0.124(3) 0.077(2) 0.049(2) 0.0135(18) 0.042(2) -0.010(2)
C15 0.129(4) 0.072(2) 0.045(2) 0.0188(18) 0.014(2) 0.013(3)
C16 0.078(2) 0.082(3) 0.070(2) 0.023(2) 0.0014(19) 0.013(2)
C17 0.0542(19) 0.065(2) 0.0585(19) 0.0189(16) 0.0098(15) 0.0026(16)
C18 0.0563(17) 0.0378(14) 0.0334(13) -0.0006(11) 0.0134(12) -0.0057(12)
C19 0.0407(14) 0.0315(12) 0.0265(12) -0.0030(10) 0.0123(11) -0.0044(11)

loop_
_geom_bond_atom_site_label_1
_geom_bond_atom_site_label_2
_geom_bond_distance
_geom_bond_site_symmetry_2
_geom_bond_publ_flag
Cu O2 1.9624(16) 7 ?
Cu O1 1.9688(16) . ?
Cu O4 1.9914(17) 7 ?
Cu O3 2.0023(16) . ?
Cu N1 2.1577(17) . y
Cu Cu 2.6914(7) 7 y
O1 C12 1.257(3) . ?
O2 C12 1.260(3) . ?
O2 Cu 1.9624(16) 7 ?
O3 C19 1.267(3) . ?
O4 C19 1.240(3) . ?
O4 Cu 1.9914(17) 7 ?
O5 H5O 0.86(3) . ?
N1 C2 1.331(3) . ?
N1 N2 1.357(2) . ?
N2 C4 1.349(3) . ?
N2 H2N 0.90(3) . ?
C1 C2 1.496(3) . ?
C1 H1A 0.9600 . ?
C1 H1B 0.9600 . ?
C1 H1C 0.9600 . ?
C2 C3 1.409(3) . ?
C3 C4 1.374(3) . ?
C3 C3 1.471(4) 2 ?
C4 C5 1.493(3) . ?
C5 H5A 0.9600 . ?
C5 H5B 0.9600 . ?
C5 H5C 0.9600 . ?
C6 C11 1.380(3) . ?
C6 C7 1.383(4) . ?
C6 H6 0.9300 . ?
C7 C8 1.377(4) . ?
C7 H7 0.9300 . ?
C8 C9 1.366(4) . ?
C8 H8 0.9300 . ?
C9 C10 1.380(4) . ?
C9 H9 0.9300 . ?
C10 C11 1.388(3) . ?
C10 H10 0.9300 . ?
C11 C12 1.493(3) . ?
C13 C18 1.388(4) . ?
C13 C14 1.392(4) . ?
C13 H13 0.9300 . ?
C14 C15 1.361(5) . ?
C14 H14 0.9300 . ?
C15 C16 1.367(5) . ?
C15 H15 0.9300 . ?
C16 C17 1.379(4) . ?
C16 H16 0.9300 . ?
C17 C18 1.378(4) . ?
C17 H17 0.9300 . ?
C18 C19 1.508(3) . ?
